data_4078339
loop_
_publ_author_name
'Duchateau, Robbert'
'Lancaster, Simon J.'
'Thornton-Pett, Mark'
'Bochmann, Manfred'

_publ_section_title
;
 Synthesis of Cyclopentadienyl-, Indenyl-, and
 Fluorenylbis(pentafluorophenyl)boranes as Ligands in Titanium and
 Zirconium Half-Sandwich Complexes. The Crystal Structures of
 C13H9B(C6F5)2&#x00B7;t-BuNH2, C13H8SiMe3B(C6F5)2, and
 {\h5-C5H4B(C6F5)2}TiCl3
;
_journal_issue 23
_journal_name_full Organometallics
_journal_page_first 4995
_journal_paper_doi 10.1021/om970433j
_journal_volume 16
_journal_year 1997
_chemical_formula_sum 'C17 H4 B Cl3 F10 Ti'
_chemical_formula_weight 563.26
_chemical_name_systematic
; 
   ?
;
_space_group_IT_number 14
_symmetry_cell_setting monoclinic
_symmetry_space_group_name_Hall '-P 2yn'
_symmetry_space_group_name_H-M 'P 1 21/n 1'
_atom_sites_solution_hydrogens geom
_atom_sites_solution_primary direct
_atom_sites_solution_secondary difmap
_audit_creation_date 97-04-01
_audit_creation_method 'STADI4, X-RED'
_cell_angle_alpha 90.00
_cell_angle_beta 104.342(6)
_cell_angle_gamma 90.00
_cell_formula_units_Z 4
_cell_length_a 10.1617(6)
_cell_length_b 19.0088(11)
_cell_length_c 10.3960(8)
_cell_measurement_reflns_used 80
_cell_measurement_temperature 160(2)
_cell_measurement_theta_max 19.9
_cell_measurement_theta_min 15.2
_cell_volume 1945.5(2)
_computing_cell_refinement 'STADI4 (STOE, 1996)'
_computing_data_collection 'STADI4 (STOE, 1996)'
_computing_data_reduction 'X-RED  (STOE, 1996)'
_computing_molecular_graphics 'ORTEX (McArdle, 1995)'
_computing_publication_material 'local program'
_computing_structure_refinement 'SHELXL-93 (Sheldrick, 1993)'
_computing_structure_solution 'SHELXS-86 (Sheldrick, 1990)'
_diffrn_ambient_temperature 160(2)
_diffrn_measurement_device 'STOE STADI4 4-circle-diffractometer'
_diffrn_measurement_method
; 
  Scan width (omega) = 1.85 - 2.00, scan ratio 2theta:omega = 1.00
  I(Net) and sigma(I) calculated according to Blessing (1987)
;
_diffrn_radiation_collimation '0.8 mm'
_diffrn_radiation_detector 'NaI(Tl) scintillation counter'
_diffrn_radiation_monochromator 'planar graphite'
_diffrn_radiation_polarisn_norm 90
_diffrn_radiation_source 'fine-focus sealed tube'
_diffrn_radiation_type MoK\a
_diffrn_radiation_wavelength 0.71073
_diffrn_reflns_av_R_equivalents 0.0164
_diffrn_reflns_av_sigmaI/netI 0.0190
_diffrn_reflns_limit_h_max 12
_diffrn_reflns_limit_h_min -12
_diffrn_reflns_limit_k_max 22
_diffrn_reflns_limit_k_min -22
_diffrn_reflns_limit_l_max 12
_diffrn_reflns_limit_l_min -12
_diffrn_reflns_number 6612
_diffrn_reflns_theta_max 24.98
_diffrn_reflns_theta_min 2.14
_diffrn_standards_decay_% 0
_diffrn_standards_interval_time 60
_diffrn_standards_number 2
_exptl_absorpt_coefficient_mu 0.949
_exptl_absorpt_correction_T_max 0.8666
_exptl_absorpt_correction_T_min 0.7261
_exptl_absorpt_correction_type empirical
_exptl_absorpt_process_details
;
    Psi Scan Reflections used    Mu * R = 0.09  

    H   K   L   2Theta   Chi   Imin/Imax
    2   2   0     9.3    82.2    0.845
   -2  -2   0     9.3   -82.2    0.843
   -2  -3   0    10.5   -81.5    0.878
    2   3   0    10.5    81.5    0.889
    3   3   0    14.0    82.2    0.851
   -3  -3   0    14.0   -82.2    0.862
   -3  -5  -1    17.7   -80.8    0.868
    3   5   1    17.7    80.8    0.858
    4   4   0    18.7    82.2    0.868
   -4  -4   0    18.7   -82.2    0.877
    4   5   0    19.8    83.7    0.884
   -4  -5   0    19.8   -83.7    0.894
   -4  -5  -1    21.1   -85.4    0.873
    4   5   1    21.1    85.4    0.862
   -5  -6   0    24.6   -83.8    0.873
    5   6   0    24.6    83.8    0.875
   -5  -7   0    25.8   -82.7    0.896
    5   7   0    25.8    82.7    0.873
    5   7   1    26.9    86.6    0.886
   -5  -7  -1    26.9   -86.6    0.881
    6   5   1    28.5    80.3    0.862
   -6  -5  -1    28.5   -80.3    0.880
   -6  -8  -1    31.7   -88.3    0.863
    6   8   1    31.7    88.3    0.893
   -6  -8  -2    33.3   -82.4    0.845
    6   8   2    33.3    82.4    0.873
   -7  -6  -1    33.3   -81.1    0.856
    7   6   1    33.3    81.1    0.853
   -7  -9  -1    36.5   -89.4    0.877
    7   9   1    36.5    89.4    0.883
   -7 -10  -1    37.7   -86.6    0.888
    7  10   1    37.7    86.6    0.878
;
_exptl_crystal_colour yellow
_exptl_crystal_density_diffrn 1.923
_exptl_crystal_description cube
_exptl_crystal_F_000 1096
_exptl_crystal_size_max 0.68
_exptl_crystal_size_mid 0.53
_exptl_crystal_size_min 0.38
_refine_diff_density_max 0.277
_refine_diff_density_min -0.265
_refine_diff_density_rms 0.049
_refine_ls_extinction_coef 0.0017(4)
_refine_ls_extinction_expression Fc^*^=kFc[1+0.001xFc^2^\l^3^/sin(2\q)]^-1/4^
_refine_ls_extinction_method SHELXL
_refine_ls_goodness_of_fit_all 1.090
_refine_ls_goodness_of_fit_obs 1.091
_refine_ls_matrix_type full
_refine_ls_number_parameters 290
_refine_ls_number_reflns 3412
_refine_ls_number_restraints 8
_refine_ls_restrained_S_all 1.103
_refine_ls_restrained_S_obs 1.092
_refine_ls_R_factor_all 0.0326
_refine_ls_R_factor_obs 0.0258
_refine_ls_shift/esd_max -0.002
_refine_ls_shift/esd_mean 0.000
_refine_ls_structure_factor_coef Fsqd
_refine_ls_weighting_details 'w=1/[\s^2^(Fo^2^)+(0.0246P)^2^+1.6255P] where P=(Fo^2^+2Fc^2^)/3'
_refine_ls_weighting_scheme calc
_refine_ls_wR_factor_all 0.0668
_refine_ls_wR_factor_obs 0.0617
_reflns_number_observed 3003
_reflns_number_total 3419
_reflns_observed_criterion >2sigma(I)
_cod_data_source_file om4995.cif
_cod_data_source_block MB18
_cod_depositor_comments
;
The following automatic conversions were performed:

'_refine_ls_weighting_scheme' value 'calc
w=1/[\s^2^(Fo^2^)+(0.0246P)^2^+1.6255P] where P=(Fo^2^+2Fc^2^)/3' was
changed to 'calc'. New tag '_refine_ls_weighting_details' was
created. The value of the new tag was set to
'w=1/[\s^2^(Fo^2^)+(0.0246P)^2^+1.6255P] where P=(Fo^2^+2Fc^2^)/3'.

Automatic conversion script
Id: cif_fix_values 3143 2015-03-26 13:38:13Z robertas 
;
_cod_original_sg_symbol_H-M P21/n
_cod_database_code 4078339
_audit_contact_author 'J. Richter'

loop_
_symmetry_equiv_pos_as_xyz
'x, y, z'
'-x+1/2, y+1/2, -z+1/2'
'-x, -y, -z'
'x-1/2, -y-1/2, z-1/2'

loop_
_atom_site_aniso_label
_atom_site_aniso_U_11
_atom_site_aniso_U_22
_atom_site_aniso_U_33
_atom_site_aniso_U_23
_atom_site_aniso_U_13
_atom_site_aniso_U_12
Ti1 0.0234(2) 0.0207(2) 0.0197(2) -0.00122(14) 0.00503(15) -0.00229(15)
Cl1 0.0643(4) 0.0346(3) 0.0301(3) 0.0080(2) 0.0181(3) -0.0008(3)
Cl2 0.0266(3) 0.0364(3) 0.0487(4) 0.0044(3) 0.0108(2) 0.0057(2)
Cl3 0.0389(3) 0.0347(3) 0.0342(3) -0.0150(2) 0.0061(2) -0.0087(3)
C1 0.0248(11) 0.0173(10) 0.0198(10) -0.0012(8) 0.0036(8) 0.0005(8)
C2 0.0280(11) 0.0215(10) 0.0219(10) -0.0043(8) 0.0081(9) -0.0019(9)
C3 0.0308(12) 0.0258(11) 0.0315(12) -0.0040(9) 0.0148(10) -0.0001(9)
C4 0.0216(11) 0.0270(11) 0.0381(13) -0.0016(10) 0.0087(9) -0.0005(9)
C5 0.0248(11) 0.0223(10) 0.0247(11) -0.0002(9) 0.0011(9) 0.0013(9)
B1 0.0253(12) 0.0169(11) 0.0196(11) -0.0009(9) 0.0033(9) 0.0033(9)
C11 0.0231(11) 0.0233(10) 0.0177(10) 0.0019(8) 0.0065(8) -0.0020(9)
C12 0.0199(10) 0.0200(10) 0.0216(10) 0.0036(8) 0.0063(8) 0.0016(8)
C13 0.0292(12) 0.0196(10) 0.0218(10) -0.0023(8) 0.0056(9) -0.0019(9)
C14 0.0234(11) 0.0281(11) 0.0268(11) -0.0005(9) 0.0000(9) -0.0090(9)
C15 0.0190(11) 0.0322(12) 0.0325(12) 0.0004(10) 0.0077(9) 0.0001(9)
C16 0.0258(11) 0.0263(11) 0.0232(11) -0.0025(9) 0.0124(9) -0.0007(9)
F12 0.0218(6) 0.0254(6) 0.0333(7) -0.0034(5) 0.0042(5) 0.0053(5)
F13 0.0374(8) 0.0286(7) 0.0346(7) -0.0139(6) 0.0055(6) -0.0013(6)
F14 0.0271(7) 0.0453(8) 0.0446(8) -0.0134(7) -0.0052(6) -0.0079(6)
F15 0.0182(7) 0.0525(9) 0.0571(9) -0.0112(7) 0.0074(6) 0.0014(6)
F16 0.0301(7) 0.0416(8) 0.0366(7) -0.0147(6) 0.0148(6) 0.0014(6)
C21 0.0168(10) 0.0251(11) 0.0207(10) 0.0002(8) 0.0039(8) 0.0030(8)
C22 0.0170(10) 0.0267(11) 0.0209(10) -0.0026(8) 0.0038(8) 0.0020(8)
C23 0.0162(10) 0.0297(11) 0.0253(11) 0.0072(9) 0.0053(8) 0.0042(9)
C24 0.0225(11) 0.0375(12) 0.0154(10) 0.0026(9) 0.0055(8) 0.0115(9)
C25 0.0266(11) 0.0300(12) 0.0211(10) -0.0071(9) 0.0035(9) 0.0065(9)
C26 0.0247(11) 0.0229(11) 0.0232(11) 0.0001(8) 0.0061(9) 0.0024(9)
F22 0.0379(8) 0.0277(7) 0.0247(6) -0.0025(5) 0.0067(6) -0.0099(6)
F23 0.0288(7) 0.0351(7) 0.0291(7) 0.0102(6) 0.0071(5) -0.0026(6)
F24 0.0379(8) 0.0472(8) 0.0165(6) 0.0050(6) 0.0075(5) 0.0095(6)
F25 0.0492(9) 0.0372(8) 0.0224(6) -0.0106(6) 0.0045(6) 0.0018(6)
F26 0.0512(9) 0.0238(7) 0.0261(7) -0.0034(5) 0.0081(6) -0.0059(6)

loop_
_atom_site_label
_atom_site_type_symbol
_atom_site_fract_x
_atom_site_fract_y
_atom_site_fract_z
_atom_site_U_iso_or_equiv
_atom_site_thermal_displace_type
_atom_site_occupancy
_atom_site_calc_flag
_atom_site_refinement_flags
Ti1 Ti 0.03846(4) 0.76276(2) 0.44848(4) 0.02133(11) Uani 1 d .
Cl1 Cl 0.04468(7) 0.82442(3) 0.26842(6) 0.0419(2) Uani 1 d .
Cl2 Cl -0.17635(6) 0.77698(3) 0.45896(6) 0.0369(2) Uani 1 d .
Cl3 Cl 0.16376(6) 0.82818(3) 0.61009(6) 0.0365(2) Uani 1 d .
C1 C 0.0129(2) 0.64377(10) 0.4909(2) 0.0210(4) Uani 1 d .
C2 C 0.0172(2) 0.65216(11) 0.3543(2) 0.0235(4) Uani 1 d .
H2 H -0.0562(2) 0.64355(11) 0.2794(2) 0.028 Uiso 1 calc R
C3 C 0.1469(2) 0.67503(11) 0.3495(2) 0.0281(5) Uani 1 d .
H3 H 0.1768(2) 0.68382(11) 0.2714(2) 0.034 Uiso 1 calc R
C4 C 0.2252(2) 0.68269(12) 0.4812(2) 0.0287(5) Uani 1 d .
H4 H 0.3169(2) 0.69819(12) 0.5071(2) 0.034 Uiso 1 calc R
C5 C 0.1445(2) 0.66346(11) 0.5673(2) 0.0248(5) Uani 1 d .
H5 H 0.1730(2) 0.66357(11) 0.6615(2) 0.030 Uiso 1 calc R
B1 B -0.1109(2) 0.61573(12) 0.5366(2) 0.0210(5) Uani 1 d D
C11 C -0.2314(2) 0.58256(11) 0.4279(2) 0.0211(4) Uani 1 d D
C12 C -0.2099(2) 0.52994(10) 0.3423(2) 0.0203(4) Uani 1 d D
C13 C -0.3129(2) 0.49914(11) 0.2473(2) 0.0237(5) Uani 1 d D
C14 C -0.4443(2) 0.52201(12) 0.2323(2) 0.0272(5) Uani 1 d D
C15 C -0.4710(2) 0.57429(12) 0.3149(2) 0.0277(5) Uani 1 d D
C16 C -0.3658(2) 0.60257(11) 0.4112(2) 0.0240(5) Uani 1 d D
F12 F -0.08302(12) 0.50528(6) 0.35373(12) 0.0273(3) Uani 1 d .
F13 F -0.28558(14) 0.44850(7) 0.16817(13) 0.0341(3) Uani 1 d .
F14 F -0.54425(14) 0.49499(8) 0.13737(14) 0.0415(4) Uani 1 d .
F15 F -0.59780(13) 0.59868(8) 0.2989(2) 0.0429(4) Uani 1 d .
F16 F -0.39711(13) 0.65318(7) 0.48911(13) 0.0349(3) Uani 1 d .
C21 C -0.1138(2) 0.60853(11) 0.6868(2) 0.0210(4) Uani 1 d D
C22 C -0.1566(2) 0.54524(11) 0.7316(2) 0.0217(4) Uani 1 d D
C23 C -0.1492(2) 0.53135(11) 0.8633(2) 0.0237(4) Uani 1 d D
C24 C -0.1017(2) 0.58251(12) 0.9561(2) 0.0250(5) Uani 1 d D
C25 C -0.0601(2) 0.64644(12) 0.9181(2) 0.0263(5) Uani 1 d D
C26 C -0.0654(2) 0.65829(11) 0.7861(2) 0.0236(4) Uani 1 d D
F22 F -0.20100(14) 0.49265(6) 0.64543(12) 0.0303(3) Uani 1 d .
F23 F -0.18362(13) 0.46811(7) 0.90175(12) 0.0310(3) Uani 1 d .
F24 F -0.09286(14) 0.56927(7) 1.08483(11) 0.0338(3) Uani 1 d .
F25 F -0.01358(15) 0.69626(7) 1.00981(12) 0.0371(3) Uani 1 d .
F26 F -0.02313(15) 0.72155(7) 0.75405(12) 0.0339(3) Uani 1 d .

loop_
_atom_type_symbol
_atom_type_description
_atom_type_scat_dispersion_real
_atom_type_scat_dispersion_imag
_atom_type_scat_source
C C 0.0033 0.0016 'International Tables Vol C Tables 4.2.6.8 and 6.1.1.4'
H H 0.0000 0.0000 'International Tables Vol C Tables 4.2.6.8 and 6.1.1.4'
B B 0.0013 0.0007 'International Tables Vol C Tables 4.2.6.8 and 6.1.1.4'
Cl Cl 0.1484 0.1585 'International Tables Vol C Tables 4.2.6.8 and 6.1.1.4'
F F 0.0171 0.0103 'International Tables Vol C Tables 4.2.6.8 and 6.1.1.4'
Ti Ti 0.2776 0.4457 'International Tables Vol C Tables 4.2.6.8 and 6.1.1.4'

loop_
_geom_angle_atom_site_label_1
_geom_angle_atom_site_label_2
_geom_angle_atom_site_label_3
_geom_angle
Cl3 Ti1 Cl1 102.20(3)
Cl3 Ti1 Cl2 106.27(3)
Cl1 Ti1 Cl2 102.11(3)
Cl3 Ti1 C2 143.84(6)
Cl1 Ti1 C2 98.19(6)
Cl2 Ti1 C2 98.13(6)
Cl3 Ti1 C1 118.03(5)
Cl1 Ti1 C1 134.33(5)
Cl2 Ti1 C1 87.24(6)
C2 Ti1 C1 36.19(7)
Cl3 Ti1 C5 87.14(6)
Cl1 Ti1 C5 139.18(6)
Cl2 Ti1 C5 113.34(6)
C2 Ti1 C5 58.45(8)
C1 Ti1 C5 35.34(7)
Cl3 Ti1 C3 118.78(6)
Cl1 Ti1 C3 83.81(6)
Cl2 Ti1 C3 132.29(6)
C2 Ti1 C3 34.81(7)
C1 Ti1 C3 59.01(7)
C5 Ti1 C3 57.61(8)
Cl3 Ti1 C4 87.87(6)
Cl1 Ti1 C4 105.56(6)
Cl2 Ti1 C4 145.37(6)
C2 Ti1 C4 57.82(8)
C1 Ti1 C4 58.48(8)
C5 Ti1 C4 34.36(8)
C3 Ti1 C4 34.45(8)
C5 C1 C2 105.5(2)
C5 C1 B1 130.0(2)
C2 C1 B1 124.5(2)
C5 C1 Ti1 73.59(12)
C2 C1 Ti1 70.96(11)
B1 C1 Ti1 122.01(14)
C3 C2 C1 109.2(2)
C3 C2 Ti1 75.06(12)
C1 C2 Ti1 72.84(11)
C2 C3 C4 107.9(2)
C2 C3 Ti1 70.13(12)
C4 C3 Ti1 73.58(12)
C5 C4 C3 108.3(2)
C5 C4 Ti1 71.80(12)
C3 C4 Ti1 71.97(13)
C4 C5 C1 109.2(2)
C4 C5 Ti1 73.84(13)
C1 C5 Ti1 71.07(12)
C1 B1 C21 123.4(2)
C1 B1 C11 117.7(2)
C21 B1 C11 118.3(2)
C16 C11 C12 115.0(2)
C16 C11 B1 123.1(2)
C12 C11 B1 121.9(2)
F12 C12 C13 117.0(2)
F12 C12 C11 119.4(2)
C13 C12 C11 123.5(2)
F13 C13 C14 120.0(2)
F13 C13 C12 120.6(2)
C14 C13 C12 119.3(2)
F14 C14 C13 120.2(2)
F14 C14 C15 120.4(2)
C13 C14 C15 119.4(2)
F15 C15 C16 120.2(2)
F15 C15 C14 120.2(2)
C16 C15 C14 119.6(2)
F16 C16 C15 117.4(2)
F16 C16 C11 119.5(2)
C15 C16 C11 123.1(2)
C26 C21 C22 114.7(2)
C26 C21 B1 125.8(2)
C22 C21 B1 119.3(2)
F22 C22 C23 116.5(2)
F22 C22 C21 119.9(2)
C23 C22 C21 123.5(2)
F23 C23 C24 120.0(2)
F23 C23 C22 120.9(2)
C24 C23 C22 119.1(2)
F24 C24 C23 119.6(2)
F24 C24 C25 120.2(2)
C23 C24 C25 120.3(2)
F25 C25 C24 119.8(2)
F25 C25 C26 120.7(2)
C24 C25 C26 119.4(2)
F26 C26 C25 117.1(2)
F26 C26 C21 119.8(2)
C25 C26 C21 123.0(2)

loop_
_geom_bond_atom_site_label_1
_geom_bond_atom_site_label_2
_geom_bond_distance
Ti1 Cl3 2.2204(7)
Ti1 Cl1 2.2227(7)
Ti1 Cl2 2.2288(7)
Ti1 C2 2.307(2)
Ti1 C1 2.331(2)
Ti1 C5 2.364(2)
Ti1 C3 2.370(2)
Ti1 C4 2.390(2)
C1 C5 1.426(3)
C1 C2 1.441(3)
C1 B1 1.545(3)
C2 C3 1.400(3)
C3 C4 1.410(3)
C4 C5 1.405(3)
B1 C21 1.575(3)
B1 C11 1.577(3)
C11 C16 1.387(3)
C11 C12 1.391(3)
C12 F12 1.350(2)
C12 C13 1.379(3)
C13 F13 1.340(2)
C13 C14 1.375(3)
C14 F14 1.332(2)
C14 C15 1.383(3)
C15 F15 1.340(3)
C15 C16 1.380(3)
C16 F16 1.345(2)
C21 C26 1.397(3)
C21 C22 1.398(3)
C22 F22 1.344(2)
C22 C23 1.378(3)
C23 F23 1.340(2)
C23 C24 1.371(3)
C24 F24 1.342(2)
C24 C25 1.376(3)
C25 F25 1.344(2)
C25 C26 1.379(3)
C26 F26 1.346(2)
